data_4071402
loop_
_publ_author_name
'Brunner, Henri'
'Muschiol, Manfred'
'Tsuno, Takashi'
'Takahashi, Takemoto'
'Zabel, Manfred'

_publ_section_title
;
 Pyramidal Stability of Chiral-at-Metal Half-Sandwich 16-Electron
 Fragments [CpRu(P&#x2212;P&#x2032;)]
;
_journal_issue 14
_journal_name_full Organometallics
_journal_page_first 3514
_journal_paper_doi 10.1021/om800148r
_journal_volume 27
_journal_year 2008
_chemical_absolute_configuration ad
_chemical_compound_source 'see text'
_chemical_formula_moiety 'C36 H33 I P2 Ru'
_chemical_formula_structural 'C36 H33 I P2 Ru'
_chemical_formula_sum 'C36 H33 I P2 Ru'
_chemical_formula_weight 755.53
_chemical_name_systematic ?
_space_group_IT_number 19
_symmetry_cell_setting orthorhombic
_symmetry_Int_Tables_number 19
_symmetry_space_group_name_Hall 'P 2ac 2ab'
_symmetry_space_group_name_H-M 'P 21 21 21'
_atom_sites_solution_hydrogens geom
_atom_sites_solution_primary direct
_atom_sites_solution_secondary difmap
_cell_angle_alpha 90
_cell_angle_beta 90
_cell_angle_gamma 90
_cell_formula_units_Z 4
_cell_length_a 12.5156(3)
_cell_length_b 15.5113(4)
_cell_length_c 15.8381(5)
_cell_measurement_reflns_used 8177
_cell_measurement_temperature 150
_cell_measurement_theta_max 29.0087
_cell_measurement_theta_min 3.2407
_cell_volume 3074.70(15)
_computing_cell_refinement
;
CrysAlis RED, Oxford Diffraction Ltd.,
Version 1.171.30.3 (release 12-05-2006 CrysAlis171 .NET)
;
_computing_data_collection
;
CrysAlis CCD, Oxford Diffraction Ltd.,
Version 1.171.30.3 (release 12-05-2006 CrysAlis171 .NET)
;
_computing_data_reduction
;
CrysAlis RED, Oxford Diffraction Ltd.,
Version 1.171.30.3 (release 12-05-2006 CrysAlis171 .NET)
;
_computing_molecular_graphics 'PLATON (Spek, 1990)'
_computing_publication_material 'PLATON (Spek, 2003)'
_computing_structure_refinement 'SHELXL-97 (Sheldrick, 1997)'
_computing_structure_solution 'SIR-97 (Altomare, 1993)'
_diffrn_ambient_temperature 150(1)
_diffrn_detector_area_resol_mean 10.5431
_diffrn_measured_fraction_theta_full 0.867
_diffrn_measured_fraction_theta_max 0.867
_diffrn_measurement_details
;
  1 omega    5.00   38.00   1.0000  120.0000
omega____ theta____ kappa____ phi______ omega'___ theta'___ frames
    -      -10.0296 -109.0000  120.0000    0.0000    0.0000 33

  2 omega  -12.00   39.00   1.0000  120.0000
omega____ theta____ kappa____ phi______ omega'___ theta'___ frames
    -       11.3358  -45.0000  240.0000    0.0000    0.0000 51

  3 omega  -64.00  -29.00   1.0000  120.0000
omega____ theta____ kappa____ phi______ omega'___ theta'___ frames
    -       11.3358  -45.0000    0.0000    0.0000    0.0000 35

  4 omega  -17.00   34.00   1.0000  120.0000
omega____ theta____ kappa____ phi______ omega'___ theta'___ frames
    -       11.3358   47.0000 -166.0000    0.0000    0.0000 51

  5 omega  -64.00  -15.00   1.0000  120.0000
omega____ theta____ kappa____ phi______ omega'___ theta'___ frames
    -       11.3358  -45.0000  240.0000    0.0000    0.0000 49

;
_diffrn_measurement_device_type 'Oxford Diffraction Gemini Ultra'
_diffrn_measurement_method omega-scan
_diffrn_radiation_monochromator graphite
_diffrn_radiation_probe x-ray
_diffrn_radiation_source 'Enhance (Mo) X-ray Source'
_diffrn_radiation_type MoK\a
_diffrn_radiation_wavelength 0.71073
_diffrn_reflns_av_R_equivalents 0.0487
_diffrn_reflns_av_sigmaI/netI 0.0917
_diffrn_reflns_limit_h_max 16
_diffrn_reflns_limit_h_min -16
_diffrn_reflns_limit_k_max 15
_diffrn_reflns_limit_k_min -20
_diffrn_reflns_limit_l_max 21
_diffrn_reflns_limit_l_min -21
_diffrn_reflns_number 16329
_diffrn_reflns_reduction_process
;
;
_diffrn_reflns_theta_full 29.16
_diffrn_reflns_theta_max 29.16
_diffrn_reflns_theta_min 3.26
_diffrn_standards_decay_% 0
_diffrn_standards_interval_count 0
_diffrn_standards_interval_time 0
_diffrn_standards_number 0
_exptl_absorpt_coefficient_mu 1.642
_exptl_absorpt_correction_T_max 1.03461
_exptl_absorpt_correction_T_min 0.94835
_exptl_absorpt_correction_type multi-scan
_exptl_absorpt_process_details
;
CrysAlis RED, Oxford Diffraction Ltd.,
Version 1.171.30.3 (release 12-05-2006 CrysAlis171 .NET)
Empirical absorption correction using spherical harmonics,
 implemented in SCALE3 ABSPACK scaling algorithm.
;
_exptl_crystal_colour orange
_exptl_crystal_density_diffrn 1.632
_exptl_crystal_density_method 'Not Measured'
_exptl_crystal_description 'flat prism'
_exptl_crystal_F_000 1504
_exptl_crystal_size_max 0.180
_exptl_crystal_size_mid 0.060
_exptl_crystal_size_min 0.030
_refine_diff_density_max 0.890
_refine_diff_density_min -0.715
_refine_diff_density_rms 0.129
_refine_ls_abs_structure_details 'Flack H.D. (1983), Acta Cryst. A39, 876-881'
_refine_ls_abs_structure_Flack -0.006(16)
_refine_ls_extinction_method none
_refine_ls_goodness_of_fit_ref 0.934
_refine_ls_hydrogen_treatment constr
_refine_ls_matrix_type full
_refine_ls_number_parameters 361
_refine_ls_number_reflns 6624
_refine_ls_number_restraints 0
_refine_ls_restrained_S_all 0.934
_refine_ls_R_factor_all 0.0692
_refine_ls_R_factor_gt 0.0385
_refine_ls_shift/su_max 0.001
_refine_ls_shift/su_mean 0.000
_refine_ls_structure_factor_coef Fsqd
_refine_ls_weighting_details 'calc w=1/[\s^2^(Fo^2^)+(0.0200P)^2^]         where P=(Fo^2^+2Fc^2^)/3'
_refine_ls_weighting_scheme calc
_refine_ls_wR_factor_gt 0.0498
_refine_ls_wR_factor_ref 0.0543
_reflns_number_gt 4846
_reflns_number_total 6624
_reflns_threshold_expression I>2\s(I)
_cod_data_source_file om800148r-file005.cif
_cod_data_source_block RuNorI_2
_cod_depositor_comments
;
The following automatic conversions were performed:

'_symmetry_cell_setting' value 'Orthorhombic' changed to
'orthorhombic' according to
/home/saulius/struct/CIF-dictionaries/cif_core.dic dictionary named
'cif_core.dic' version 2.4.1 from 2010-06-29.

Automatic conversion script
Id: cif_fix_values 1715 2011-07-08 13:25:40Z adriana 
;
_cod_database_code 4071402

loop_
_symmetry_equiv_pos_site_id
_symmetry_equiv_pos_as_xyz
1 x,y,z
2 1/2-x,-y,1/2+z
3 1/2+x,1/2-y,-z
4 -x,1/2+y,1/2-z

loop_
_atom_site_aniso_label
_atom_site_aniso_U_11
_atom_site_aniso_U_22
_atom_site_aniso_U_33
_atom_site_aniso_U_23
_atom_site_aniso_U_13
_atom_site_aniso_U_12
I1 0.0244(2) 0.0166(1) 0.0232(2) -0.0022(1) 0.0030(2) -0.0012(1)
Ru1 0.0189(2) 0.0151(2) 0.0244(2) -0.0026(2) -0.0019(2) 0.0003(2)
P1 0.0183(7) 0.0206(7) 0.0314(9) -0.0093(6) 0.0012(6) 0.0010(6)
P2 0.0178(7) 0.0173(6) 0.0259(9) -0.0024(6) -0.0020(6) 0.0023(5)
C1 0.037(3) 0.015(3) 0.042(4) 0.003(3) 0.004(3) 0.009(2)
C2 0.038(3) 0.027(3) 0.054(4) 0.002(3) -0.015(4) 0.003(2)
C3 0.086(6) 0.022(3) 0.034(4) 0.004(3) -0.022(4) 0.011(3)
C4 0.047(4) 0.019(3) 0.033(4) 0.011(3) 0.005(3) 0.001(2)
C5 0.035(3) 0.010(2) 0.034(3) 0.000(2) -0.004(3) -0.001(2)
C6 0.010(2) 0.030(3) 0.047(4) -0.011(4) 0.004(2) 0.003(2)
C7 0.025(3) 0.029(3) 0.068(5) -0.010(3) 0.004(3) 0.006(2)
C8 0.034(4) 0.028(3) 0.108(7) -0.009(4) 0.002(4) -0.009(3)
C9 0.029(4) 0.041(4) 0.114(8) -0.040(4) -0.003(4) -0.003(3)
C10 0.023(3) 0.051(4) 0.071(5) -0.037(4) 0.008(3) -0.007(3)
C11 0.019(3) 0.040(3) 0.055(4) -0.017(4) 0.007(2) -0.002(3)
C12 0.023(2) 0.024(3) 0.031(3) -0.006(3) 0.003(2) 0.007(2)
C13 0.021(3) 0.037(3) 0.052(4) -0.016(3) -0.003(3) 0.003(2)
C14 0.035(3) 0.027(3) 0.038(4) -0.013(3) 0.001(3) 0.005(2)
C15 0.035(3) 0.034(3) 0.030(4) -0.005(3) 0.002(3) 0.015(2)
C16 0.029(3) 0.046(3) 0.052(4) -0.018(3) -0.008(3) 0.015(2)
C17 0.027(3) 0.035(3) 0.046(4) -0.018(3) -0.007(3) 0.004(2)
C18 0.020(3) 0.026(3) 0.031(3) -0.010(3) 0.007(2) -0.004(2)
C19 0.036(3) 0.037(3) 0.029(4) -0.001(3) 0.006(3) -0.011(2)
C20 0.086(6) 0.092(6) 0.036(5) 0.004(4) 0.010(4) -0.016(5)
C21 0.103(7) 0.076(5) 0.032(5) 0.001(4) -0.003(4) -0.012(5)
C22 0.042(3) 0.042(3) 0.024(3) 0.003(3) 0.001(2) 0.005(3)
C23 0.020(2) 0.023(2) 0.031(3) -0.008(2) 0.006(2) 0.000(2)
C24 0.159(8) 0.038(3) 0.014(4) 0.007(3) 0.004(4) -0.031(4)
C25 0.021(3) 0.017(3) 0.027(3) 0.005(2) 0.003(2) -0.003(2)
C26 0.015(2) 0.028(3) 0.019(3) -0.002(2) 0.002(2) -0.006(2)
C27 0.025(3) 0.023(3) 0.033(3) -0.009(3) -0.001(2) 0.004(2)
C28 0.039(3) 0.022(3) 0.025(3) 0.000(2) -0.006(3) -0.008(2)
C29 0.032(3) 0.025(3) 0.033(4) 0.004(3) -0.018(3) -0.004(2)
C30 0.022(3) 0.021(3) 0.033(3) 0.003(3) -0.004(2) 0.005(2)
C31 0.016(3) 0.026(3) 0.021(3) -0.003(2) -0.007(2) 0.001(2)
C32 0.028(3) 0.028(3) 0.029(3) -0.002(2) -0.008(3) 0.000(2)
C33 0.023(3) 0.054(4) 0.029(4) -0.005(3) 0.004(3) 0.000(3)
C34 0.022(3) 0.056(4) 0.048(4) -0.015(4) -0.004(3) 0.015(3)
C35 0.032(3) 0.039(3) 0.049(4) -0.004(3) -0.006(3) 0.017(3)
C36 0.023(3) 0.031(3) 0.032(4) -0.005(3) 0.002(2) 0.002(2)

loop_
_atom_site_label
_atom_site_type_symbol
_atom_site_thermal_displace_type
_atom_site_fract_x
_atom_site_fract_y
_atom_site_fract_z
_atom_site_occupancy
_atom_site_U_iso_or_equiv
_atom_site_calc_flag
_atom_site_refinement_flags
I1 I Uani -0.01392(2) 0.16633(2) 0.35243(2) 1.000 0.0214(1) . .
Ru1 Ru Uani 0.02718(3) 0.01130(2) 0.27740(2) 1.000 0.0195(1) . .
P1 P Uani 0.15554(10) 0.06980(8) 0.19097(9) 1.000 0.0234(4) . .
P2 P Uani -0.09364(9) 0.05392(8) 0.17664(9) 1.000 0.0203(4) . .
C1 C Uani 0.0835(4) -0.1205(3) 0.2799(4) 1.000 0.0313(19) . .
C2 C Uani 0.1309(4) -0.0775(3) 0.3488(4) 1.000 0.0397(19) . .
C3 C Uani 0.0504(5) -0.0501(3) 0.4016(4) 1.000 0.047(3) . .
C4 C Uani -0.0491(4) -0.0770(3) 0.3681(4) 1.000 0.033(2) . .
C5 C Uani -0.0271(4) -0.1217(3) 0.2923(3) 1.000 0.0263(16) . .
C6 C Uani 0.2292(3) 0.1636(4) 0.2292(4) 1.000 0.0290(18) . .
C7 C Uani 0.2579(4) 0.2310(3) 0.1784(4) 1.000 0.041(2) . .
C8 C Uani 0.3112(4) 0.3018(4) 0.2131(5) 1.000 0.057(3) . .
C9 C Uani 0.3342(5) 0.3039(4) 0.2969(6) 1.000 0.061(3) . .
C10 C Uani 0.3096(4) 0.2363(4) 0.3476(5) 1.000 0.048(2) . .
C11 C Uani 0.2564(4) 0.1660(4) 0.3145(4) 1.000 0.0380(19) . .
C12 C Uani 0.2651(3) 0.0003(3) 0.1536(3) 1.000 0.0260(16) . .
C13 C Uani 0.2427(4) -0.0699(3) 0.1024(4) 1.000 0.0367(19) . .
C14 C Uani 0.3238(4) -0.1206(3) 0.0700(4) 1.000 0.0333(19) . .
C15 C Uani 0.4277(4) -0.1026(3) 0.0890(4) 1.000 0.0330(19) . .
C16 C Uani 0.4508(4) -0.0334(3) 0.1389(4) 1.000 0.0423(19) . .
C17 C Uani 0.3708(4) 0.0176(3) 0.1705(4) 1.000 0.0360(19) . .
C18 C Uani 0.0862(4) 0.0933(3) 0.0926(3) 1.000 0.0257(17) . .
C19 C Uani 0.1186(4) 0.1382(3) 0.0074(4) 1.000 0.0340(19) . .
C20 C Uani 0.0528(7) 0.0915(5) -0.0553(5) 1.000 0.071(3) . .
C21 C Uani -0.0406(7) 0.1049(5) -0.0414(5) 1.000 0.070(3) . .
C22 C Uani -0.0538(4) 0.1728(4) 0.0227(3) 1.000 0.0360(17) . .
C23 C Uani -0.0233(4) 0.1342(3) 0.1102(3) 1.000 0.0247(14) . .
C24 C Uani 0.0529(6) 0.2259(4) 0.0076(4) 1.000 0.070(3) . .
C25 C Uani -0.1427(3) -0.0237(3) 0.1004(3) 1.000 0.0217(17) . .
C26 C Uani -0.0831(3) -0.0962(3) 0.0797(3) 1.000 0.0207(16) . .
C27 C Uani -0.1162(4) -0.1529(3) 0.0159(3) 1.000 0.0270(17) . .
C28 C Uani -0.2119(4) -0.1378(3) -0.0257(3) 1.000 0.0287(17) . .
C29 C Uani -0.2726(4) -0.0672(3) -0.0041(3) 1.000 0.0300(19) . .
C30 C Uani -0.2397(3) -0.0100(3) 0.0567(3) 1.000 0.0253(17) . .
C31 C Uani -0.2178(3) 0.1049(3) 0.2102(3) 1.000 0.0210(17) . .
C32 C Uani -0.2894(4) 0.0550(3) 0.2576(3) 1.000 0.0283(17) . .
C33 C Uani -0.3851(4) 0.0895(4) 0.2842(3) 1.000 0.035(2) . .
C34 C Uani -0.4106(4) 0.1729(4) 0.2656(4) 1.000 0.042(2) . .
C35 C Uani -0.3408(4) 0.2231(4) 0.2198(4) 1.000 0.0400(19) . .
C36 C Uani -0.2439(4) 0.1893(3) 0.1923(4) 1.000 0.0287(19) . .
H1A H Uiso 0.12030 -0.14450 0.23300 1.000 0.0380 calc R
H2A H Uiso 0.20530 -0.06890 0.35730 1.000 0.0480 calc R
H3A H Uiso 0.06000 -0.01830 0.45230 1.000 0.0570 calc R
H4A H Uiso -0.11760 -0.06690 0.39210 1.000 0.0400 calc R
H5A H Uiso -0.07840 -0.14790 0.25630 1.000 0.0320 calc R
H7 H Uiso 0.24180 0.22960 0.11980 1.000 0.0490 calc R
H8 H Uiso 0.33130 0.34870 0.17790 1.000 0.0680 calc R
H9 H Uiso 0.36800 0.35330 0.32020 1.000 0.0730 calc R
H10 H Uiso 0.32880 0.23740 0.40560 1.000 0.0580 calc R
H11 H Uiso 0.23830 0.11890 0.35010 1.000 0.0450 calc R
H13 H Uiso 0.17050 -0.08340 0.08930 1.000 0.0440 calc R
H14 H Uiso 0.30710 -0.16810 0.03440 1.000 0.0400 calc R
H15 H Uiso 0.48360 -0.13790 0.06770 1.000 0.0400 calc R
H16 H Uiso 0.52310 -0.02040 0.15190 1.000 0.0510 calc R
H17 H Uiso 0.38870 0.06580 0.20460 1.000 0.0430 calc R
H18 H Uiso 0.06560 0.03430 0.07300 1.000 0.0310 calc R
H19 H Uiso 0.19690 0.14260 -0.00480 1.000 0.0400 calc R
H20A H Uiso 0.07990 0.05650 -0.09970 1.000 0.0860 calc R
H21A H Uiso -0.09790 0.07560 -0.06820 1.000 0.0840 calc R
H22 H Uiso -0.12200 0.20630 0.02040 1.000 0.0430 calc R
H23 H Uiso -0.00900 0.18470 0.14780 1.000 0.0300 calc R
H24A H Uiso 0.07150 0.26490 0.05490 1.000 0.0850 calc R
H24B H Uiso 0.05460 0.25690 -0.04700 1.000 0.0850 calc R
H26 H Uiso -0.01870 -0.10760 0.10940 1.000 0.0250 calc R
H27 H Uiso -0.07340 -0.20120 0.00130 1.000 0.0330 calc R
H28 H Uiso -0.23530 -0.17600 -0.06880 1.000 0.0340 calc R
H29 H Uiso -0.33890 -0.05780 -0.03200 1.000 0.0360 calc R
H30 H Uiso -0.28230 0.03890 0.06960 1.000 0.0300 calc R
H32 H Uiso -0.27190 -0.00290 0.27150 1.000 0.0340 calc R
H33 H Uiso -0.43360 0.05510 0.31560 1.000 0.0430 calc R
H34 H Uiso -0.47660 0.19630 0.28420 1.000 0.0500 calc R
H35 H Uiso -0.35890 0.28110 0.20700 1.000 0.0480 calc R
H36 H Uiso -0.19570 0.22440 0.16120 1.000 0.0340 calc R

loop_
_atom_type_symbol
_atom_type_description
_atom_type_scat_dispersion_real
_atom_type_scat_dispersion_imag
_atom_type_scat_source
Ru Ru -1.2594 0.8363 'International Tables Vol C Tables 4.2.6.8 and 6.1.1.4'
P P 0.1023 0.0942 'International Tables Vol C Tables 4.2.6.8 and 6.1.1.4'
I I -0.4742 1.8119 'International Tables Vol C Tables 4.2.6.8 and 6.1.1.4'
H H 0.0000 0.0000 'International Tables Vol C Tables 4.2.6.8 and 6.1.1.4'
C C 0.0033 0.0016 'International Tables Vol C Tables 4.2.6.8 and 6.1.1.4'

loop_
_geom_angle_atom_site_label_1
_geom_angle_atom_site_label_2
_geom_angle_atom_site_label_3
_geom_angle
_geom_angle_publ_flag
I1 Ru1 P1 92.48(3) yes
I1 Ru1 P2 85.69(3) yes
I1 Ru1 C1 152.33(17) yes
I1 Ru1 C2 115.96(15) yes
I1 Ru1 C3 90.97(13) yes
I1 Ru1 C4 100.49(14) yes
I1 Ru1 C5 136.54(13) yes
P1 Ru1 P2 86.14(5) yes
P1 Ru1 C1 99.00(15) yes
P1 Ru1 C2 98.09(14) yes
P1 Ru1 C3 127.59(17) yes
P1 Ru1 C4 159.61(13) yes
P1 Ru1 C5 130.90(13) yes
P2 Ru1 C1 119.97(16) yes
P2 Ru1 C2 157.56(14) yes
P2 Ru1 C3 146.25(17) yes
P2 Ru1 C4 110.30(14) yes
P2 Ru1 C5 98.18(13) yes
C1 Ru1 C2 37.7(2) yes
C1 Ru1 C3 62.1(2) yes
C1 Ru1 C4 62.7(2) yes
C1 Ru1 C5 37.52(19) yes
C2 Ru1 C3 36.4(2) yes
C2 Ru1 C4 62.11(19) yes
C2 Ru1 C5 62.47(18) yes
C3 Ru1 C4 37.5(2) yes
C3 Ru1 C5 62.40(18) yes
C4 Ru1 C5 37.59(19) yes
Ru1 P1 C6 118.05(19) yes
Ru1 P1 C12 118.74(15) yes
Ru1 P1 C18 104.82(17) yes
C6 P1 C12 101.4(2) yes
C6 P1 C18 111.4(3) yes
C12 P1 C18 101.4(2) yes
Ru1 P2 C23 105.98(16) yes
Ru1 P2 C25 119.67(15) yes
Ru1 P2 C31 118.93(16) yes
C23 P2 C25 103.2(2) yes
C23 P2 C31 106.2(2) yes
C25 P2 C31 101.2(2) yes
Ru1 C1 C2 72.8(3) yes
Ru1 C1 C5 72.1(3) yes
C2 C1 C5 108.3(5) no
Ru1 C2 C1 69.6(3) yes
Ru1 C2 C3 71.8(3) yes
C1 C2 C3 108.0(5) no
Ru1 C3 C2 71.8(4) yes
Ru1 C3 C4 71.2(3) yes
C2 C3 C4 109.0(5) no
Ru1 C4 C3 71.3(3) yes
Ru1 C4 C5 70.5(3) yes
C3 C4 C5 106.9(5) no
Ru1 C5 C1 70.4(3) yes
Ru1 C5 C4 71.9(3) yes
C1 C5 C4 107.8(4) no
P1 C6 C7 123.2(5) yes
P1 C6 C11 117.8(5) yes
C7 C6 C11 119.1(5) no
C6 C7 C8 119.7(6) no
C7 C8 C9 120.3(6) no
C8 C9 C10 120.8(6) no
C9 C10 C11 119.7(7) no
C6 C11 C10 120.5(6) no
P1 C12 C13 119.8(3) yes
P1 C12 C17 122.6(4) yes
C13 C12 C17 117.5(4) no
C12 C13 C14 121.0(5) no
C13 C14 C15 120.1(5) no
C14 C15 C16 119.4(5) no
C15 C16 C17 120.7(5) no
C12 C17 C16 121.2(5) no
P1 C18 C19 134.5(4) yes
P1 C18 C23 110.7(3) yes
C19 C18 C23 101.7(4) no
C18 C19 C20 102.5(5) no
C18 C19 C24 104.1(4) no
C20 C19 C24 97.6(5) no
C19 C20 C21 109.4(7) no
C20 C21 C22 111.0(7) no
C21 C22 C23 108.1(5) no
C21 C22 C24 100.0(5) no
C23 C22 C24 97.3(4) no
P2 C23 C18 104.5(3) yes
P2 C23 C22 130.4(4) yes
C18 C23 C22 102.5(4) no
C19 C24 C22 89.5(4) no
P2 C25 C26 120.9(3) yes
P2 C25 C30 121.2(3) yes
C26 C25 C30 117.9(4) no
C25 C26 C27 121.3(4) no
C26 C27 C28 119.4(4) no
C27 C28 C29 119.5(4) no
C28 C29 C30 121.6(4) no
C25 C30 C29 120.3(4) no
P2 C31 C32 117.5(3) yes
P2 C31 C36 123.6(4) yes
C32 C31 C36 118.9(4) no
C31 C32 C33 120.3(5) no
C32 C33 C34 120.4(5) no
C33 C34 C35 120.1(5) no
C34 C35 C36 120.3(5) no
C31 C36 C35 120.0(5) no
Ru1 C1 H1A 121.00 no
C2 C1 H1A 126.00 no
C5 C1 H1A 126.00 no
Ru1 C2 H2A 124.00 no
C1 C2 H2A 126.00 no
C3 C2 H2A 126.00 no
Ru1 C3 H3A 123.00 no
C2 C3 H3A 126.00 no
C4 C3 H3A 126.00 no
Ru1 C4 H4A 123.00 no
C3 C4 H4A 126.00 no
C5 C4 H4A 127.00 no
Ru1 C5 H5A 123.00 no
C1 C5 H5A 126.00 no
C4 C5 H5A 126.00 no
C6 C7 H7 120.00 no
C8 C7 H7 120.00 no
C7 C8 H8 120.00 no
C9 C8 H8 120.00 no
C8 C9 H9 120.00 no
C10 C9 H9 120.00 no
C9 C10 H10 120.00 no
C11 C10 H10 120.00 no
C6 C11 H11 120.00 no
C10 C11 H11 120.00 no
C12 C13 H13 120.00 no
C14 C13 H13 119.00 no
C13 C14 H14 120.00 no
C15 C14 H14 120.00 no
C14 C15 H15 120.00 no
C16 C15 H15 120.00 no
C15 C16 H16 120.00 no
C17 C16 H16 120.00 no
C12 C17 H17 119.00 no
C16 C17 H17 119.00 no
P1 C18 H18 102.00 no
C19 C18 H18 102.00 no
C23 C18 H18 102.00 no
C18 C19 H19 117.00 no
C20 C19 H19 117.00 no
C24 C19 H19 117.00 no
C19 C20 H20A 125.00 no
C21 C20 H20A 125.00 no
C20 C21 H21A 125.00 no
C22 C21 H21A 124.00 no
C21 C22 H22 116.00 no
C23 C22 H22 116.00 no
C24 C22 H22 116.00 no
P2 C23 H23 106.00 no
C18 C23 H23 106.00 no
C22 C23 H23 106.00 no
C19 C24 H24A 114.00 no
C19 C24 H24B 114.00 no
C22 C24 H24A 114.00 no
C22 C24 H24B 114.00 no
H24A C24 H24B 111.00 no
C25 C26 H26 119.00 no
C27 C26 H26 119.00 no
C26 C27 H27 120.00 no
C28 C27 H27 120.00 no
C27 C28 H28 120.00 no
C29 C28 H28 120.00 no
C28 C29 H29 119.00 no
C30 C29 H29 119.00 no
C25 C30 H30 120.00 no
C29 C30 H30 120.00 no
C31 C32 H32 120.00 no
C33 C32 H32 120.00 no
C32 C33 H33 120.00 no
C34 C33 H33 120.00 no
C33 C34 H34 120.00 no
C35 C34 H34 120.00 no
C34 C35 H35 120.00 no
C36 C35 H35 120.00 no
C31 C36 H36 120.00 no
C35 C36 H36 120.00 no

loop_
_geom_bond_atom_site_label_1
_geom_bond_atom_site_label_2
_geom_bond_distance
_geom_bond_publ_flag
I1 Ru1 2.7312(4) yes
Ru1 P1 2.2974(14) yes
Ru1 P2 2.2957(13) yes
Ru1 C1 2.163(5) yes
Ru1 C2 2.205(5) yes
Ru1 C3 2.205(6) yes
Ru1 C4 2.203(6) yes
Ru1 C5 2.185(5) yes
P1 C6 1.826(6) yes
P1 C12 1.842(4) yes
P1 C18 1.820(5) yes
P2 C23 1.853(5) yes
P2 C25 1.812(5) yes
P2 C31 1.823(4) yes
C1 C2 1.410(8) no
C1 C5 1.398(7) no
C2 C3 1.377(8) no
C3 C4 1.417(8) no
C4 C5 1.413(8) no
C6 C7 1.367(8) no
C6 C11 1.394(9) no
C7 C8 1.398(8) no
C8 C9 1.359(12) no
C9 C10 1.356(10) no
C10 C11 1.381(9) no
C12 C13 1.386(7) no
C12 C17 1.376(6) no
C13 C14 1.383(7) no
C14 C15 1.364(7) no
C15 C16 1.364(7) no
C16 C17 1.371(7) no
C18 C19 1.572(8) no
C18 C23 1.536(7) no
C19 C20 1.480(10) no
C19 C24 1.590(8) no
C20 C21 1.208(12) no
C21 C22 1.472(10) no
C22 C23 1.557(7) no
C22 C24 1.587(9) no
C25 C26 1.389(6) no
C25 C30 1.414(6) no
C26 C27 1.402(7) no
C27 C28 1.387(7) no
C28 C29 1.376(7) no
C29 C30 1.373(7) no
C31 C32 1.402(6) no
C31 C36 1.379(7) no
C32 C33 1.378(7) no
C33 C34 1.365(9) no
C34 C35 1.377(8) no
C35 C36 1.391(7) no
C1 H1A 0.9500 no
C2 H2A 0.9500 no
C3 H3A 0.9500 no
C4 H4A 0.9500 no
C5 H5A 0.9500 no
C7 H7 0.9500 no
C8 H8 0.9500 no
C9 H9 0.9500 no
C10 H10 0.9500 no
C11 H11 0.9500 no
C13 H13 0.9500 no
C14 H14 0.9500 no
C15 H15 0.9500 no
C16 H16 0.9500 no
C17 H17 0.9500 no
C18 H18 1.0000 no
C19 H19 1.0000 no
C20 H20A 0.9500 no
C21 H21A 0.9500 no
C22 H22 1.0000 no
C23 H23 1.0000 no
C24 H24A 0.9900 no
C24 H24B 0.9900 no
C26 H26 0.9500 no
C27 H27 0.9500 no
C28 H28 0.9500 no
C29 H29 0.9500 no
C30 H30 0.9500 no
C32 H32 0.9500 no
C33 H33 0.9500 no
C34 H34 0.9500 no
C35 H35 0.9500 no
C36 H36 0.9500 no

loop_
_geom_contact_atom_site_label_1
_geom_contact_atom_site_label_2
_geom_contact_distance
_geom_contact_site_symmetry_2
_geom_contact_publ_flag
I1 P1 3.6441(14) . no
I1 P2 3.4333(14) . no
I1 C3 3.539(5) . no
I1 C4 3.808(5) . no
I1 C6 3.615(5) . no
I1 C11 3.436(5) . no
I1 C23 3.871(5) . no
I1 C31 3.535(4) . no
I1 C36 3.853(6) . no
I1 C27 3.855(5) 4_555 no
I1 C29 3.830(5) 2_455 no
I1 H11 3.2400 . no
I1 H29 3.0900 2_455 no
I1 H23 3.2500 . no
I1 H27 3.2800 4_555 no
Ru1 H11 3.3300 . no
Ru1 H26 3.2900 . no
P1 I1 3.6441(14) . no
P1 P2 3.1366(17) . no
P1 C1 3.393(5) . no
P1 C2 3.401(6) . no
P1 C23 2.765(5) . no
P2 I1 3.4333(14) . no
P2 P1 3.1366(17) . no
P2 C4 3.692(6) . no
P2 C5 3.387(5) . no
P2 C18 2.685(5) . no
C1 P1 3.393(5) . no
C1 C3 2.254(8) . no
C1 C4 2.272(8) . no
C1 C12 3.561(7) . no
C1 C13 3.534(8) . no
C1 C36 3.596(7) 4_545 no
C2 P1 3.401(6) . no
C2 C5 2.276(7) . no
C2 C4 2.274(7) . no
C3 C1 2.254(8) . no
C3 I1 3.539(5) . no
C3 C5 2.274(8) . no
C4 C1 2.272(8) . no
C4 P2 3.692(6) . no
C4 C2 2.274(7) . no
C4 I1 3.808(5) . no
C5 P2 3.387(5) . no
C5 C2 2.276(7) . no
C5 C26 3.462(7) . no
C5 C3 2.274(8) . no
C7 C19 3.528(8) . no
C8 C21 3.596(11) 3_555 no
C11 I1 3.436(5) . no
C11 C17 3.543(8) . no
C13 C1 3.534(8) . no
C17 C11 3.543(8) . no
C19 C7 3.528(8) . no
C21 C8 3.596(11) 3_455 no
C21 C30 3.435(9) . no
C21 C25 3.264(9) . no
C22 C36 3.597(8) . no
C25 C21 3.264(9) . no
C26 C5 3.462(7) . no
C27 I1 3.855(5) 4_545 no
C28 C33 3.332(7) 2_454 no
C29 I1 3.830(5) 2_454 no
C30 C21 3.435(9) . no
C30 C32 3.395(7) . no
C32 C30 3.395(7) . no
C33 C28 3.332(7) 2_455 no
C36 I1 3.853(6) . no
C36 C1 3.596(7) 4_555 no
C36 C22 3.597(8) . no
C1 H5A 2.1000 . no
C1 H2A 2.1100 . no
C1 H36 2.9400 4_545 no
C1 H26 2.9900 . no
C2 H1A 2.1100 . no
C2 H3A 2.0800 . no
C3 H2A 2.0800 . no
C3 H4A 2.1200 . no
C4 H24A 2.7500 4_545 no
C4 H29 2.9700 2_455 no
C4 H5A 2.1200 . no
C4 H3A 2.1100 . no
C5 H26 2.9100 . no
C5 H1A 2.1000 . no
C5 H24A 3.0400 4_545 no
C5 H4A 2.1200 . no
C6 H17 2.5400 . no
C7 H24A 3.0900 . no
C7 H17 3.0700 . no
C8 H32 3.0800 4_555 no
C8 H5A 3.0500 4_555 no
C9 H34 2.9000 1_655 no
C10 H34 2.9200 1_655 no
C11 H17 2.8600 . no
C13 H1A 2.8200 . no
C13 H18 2.7800 . no
C15 H9 3.0100 4_645 no
C15 H3A 2.8700 2_554 no
C16 H9 2.9400 4_645 no
C16 H3A 3.0700 2_554 no
C18 H13 2.9400 . no
C18 H7 2.9100 . no
C19 H7 2.7500 . no
C21 H18 2.5000 . no
C21 H8 2.7900 3_455 no
C22 H36 2.9300 . no
C23 H36 2.7000 . no
C24 H7 2.9600 . no
C25 H18 2.7900 . no
C26 H5A 2.9100 . no
C26 H18 2.7500 . no
C27 H14 3.0400 3_445 no
C28 H14 3.0200 3_445 no
C28 H10 3.0800 4_545 no
C29 H4A 2.9900 2_454 no
C30 H21A 2.9700 . no
C31 H30 2.5800 . no
C32 H30 2.9900 . no
C33 H16 2.9400 1_455 no
C33 H28 3.0800 2_455 no
C35 H24B 3.0500 3_455 no
C36 H23 3.0200 . no
C36 H30 3.0700 . no
H1A C13 2.8200 . no
H1A H13 2.5400 . no
H3A C15 2.8700 2_555 no
H3A C16 3.0700 2_555 no
H4A C29 2.9900 2_455 no
H4A H29 2.3400 2_455 no
H5A C26 2.9100 . no
H5A H26 2.5200 . no
H5A C8 3.0500 4_545 no
H7 C18 2.9100 . no
H7 C19 2.7500 . no
H7 C24 2.9600 . no
H7 H19 2.4600 . no
H7 H24A 2.4300 . no
H8 C21 2.7900 3_555 no
H8 H21A 2.2800 3_555 no
H8 H32 2.5500 4_555 no
H9 C15 3.0100 4_655 no
H9 C16 2.9400 4_655 no
H9 H15 2.5700 4_655 no
H9 H16 2.4300 4_655 no
H10 C28 3.0800 4_555 no
H11 I1 3.2400 . no
H11 Ru1 3.3300 . no
H13 C18 2.9400 . no
H13 H1A 2.5400 . no
H13 H18 2.2600 . no
H13 H26 2.4200 . no
H14 C27 3.0400 3_545 no
H14 C28 3.0200 3_545 no
H14 H27 2.5800 3_545 no
H14 H28 2.5300 3_545 no
H15 H9 2.5700 4_645 no
H16 C33 2.9400 1_655 no
H16 H9 2.4300 4_645 no
H17 C6 2.5400 . no
H17 C7 3.0700 . no
H17 C11 2.8600 . no
H18 C13 2.7800 . no
H18 C21 2.5000 . no
H18 C25 2.7900 . no
H18 C26 2.7500 . no
H18 H13 2.2600 . no
H18 H26 2.5100 . no
H19 H7 2.4600 . no
H21A C30 2.9700 . no
H21A H8 2.2800 3_455 no
H22 H36 2.4300 . no
H23 I1 3.2500 . no
H23 C36 3.0200 . no
H23 H24A 2.1700 . no
H23 H36 2.4300 . no
H24A C7 3.0900 . no
H24A H7 2.4300 . no
H24A H23 2.1700 . no
H24A C4 2.7500 4_555 no
H24A C5 3.0400 4_555 no
H24B C35 3.0500 3_555 no
H26 Ru1 3.2900 . no
H26 C1 2.9900 . no
H26 C5 2.9100 . no
H26 H5A 2.5200 . no
H26 H13 2.4200 . no
H26 H18 2.5100 . no
H27 H14 2.5800 3_445 no
H27 I1 3.2800 4_545 no
H28 C33 3.0800 2_454 no
H28 H14 2.5300 3_445 no
H29 I1 3.0900 2_454 no
H29 C4 2.9700 2_454 no
H29 H4A 2.3400 2_454 no
H30 C31 2.5800 . no
H30 C32 2.9900 . no
H30 C36 3.0700 . no
H32 C8 3.0800 4_545 no
H32 H8 2.5500 4_545 no
H34 C9 2.9000 1_455 no
H34 C10 2.9200 1_455 no
H36 C22 2.9300 . no
H36 C23 2.7000 . no
H36 H22 2.4300 . no
H36 H23 2.4300 . no
H36 C1 2.9400 4_555 no

loop_
_geom_torsion_atom_site_label_1
_geom_torsion_atom_site_label_2
_geom_torsion_atom_site_label_3
_geom_torsion_atom_site_label_4
_geom_torsion
_geom_torsion_publ_flag
I1 Ru1 P1 C6 29.0(2) no
P2 Ru1 P1 C6 114.5(2) no
C1 Ru1 P1 C6 -125.7(3) no
C2 Ru1 P1 C6 -87.7(2) no
C3 Ru1 P1 C6 -64.1(3) no
C4 Ru1 P1 C6 -100.8(5) no
C5 Ru1 P1 C6 -148.0(3) no
I1 Ru1 P1 C12 152.16(17) no
P2 Ru1 P1 C12 -122.33(18) no
C1 Ru1 P1 C12 -2.6(2) no
C2 Ru1 P1 C12 35.5(2) no
C3 Ru1 P1 C12 59.0(2) no
C4 Ru1 P1 C12 22.4(5) no
C5 Ru1 P1 C12 -24.9(3) no
I1 Ru1 P1 C18 -95.66(16) no
P2 Ru1 P1 C18 -10.15(16) no
C1 Ru1 P1 C18 109.6(2) no
C2 Ru1 P1 C18 147.7(2) no
C3 Ru1 P1 C18 171.2(2) no
C4 Ru1 P1 C18 134.6(5) no
C5 Ru1 P1 C18 87.3(2) no
I1 Ru1 P2 C23 75.84(16) no
P1 Ru1 P2 C23 -16.94(16) no
C1 Ru1 P2 C23 -115.1(2) no
C2 Ru1 P2 C23 -118.8(4) no
C3 Ru1 P2 C23 161.1(3) no
C4 Ru1 P2 C23 175.5(2) no
C5 Ru1 P2 C23 -147.7(2) no
I1 Ru1 P2 C25 -168.22(17) no
P1 Ru1 P2 C25 99.00(17) no
C1 Ru1 P2 C25 0.8(2) no
C2 Ru1 P2 C25 -2.9(4) no
C3 Ru1 P2 C25 -82.9(3) no
C4 Ru1 P2 C25 -68.6(2) no
C5 Ru1 P2 C25 -31.8(2) no
I1 Ru1 P2 C31 -43.50(17) no
P1 Ru1 P2 C31 -136.28(18) no
C1 Ru1 P2 C31 125.6(2) no
C2 Ru1 P2 C31 121.8(4) no
C3 Ru1 P2 C31 41.8(3) no
C4 Ru1 P2 C31 56.1(2) no
C5 Ru1 P2 C31 92.9(2) no
I1 Ru1 C1 C2 -21.7(5) no
P1 Ru1 C1 C2 91.6(3) no
P2 Ru1 C1 C2 -177.7(3) no
C3 Ru1 C1 C2 -36.4(3) no
C4 Ru1 C1 C2 -78.9(4) no
C5 Ru1 C1 C2 -116.5(5) no
I1 Ru1 C1 C5 94.7(4) no
P1 Ru1 C1 C5 -151.9(3) no
P2 Ru1 C1 C5 -61.2(3) no
C2 Ru1 C1 C5 116.5(5) no
C3 Ru1 C1 C5 80.1(3) no
C4 Ru1 C1 C5 37.6(3) no
C2 Ru1 C3 C4 -118.3(4) no
C5 Ru1 C3 C4 -38.0(3) no
C5 Ru1 C2 C3 -80.0(3) no
C4 Ru1 C2 C1 80.6(3) no
C5 Ru1 C2 C1 37.9(3) no
I1 Ru1 C4 C3 -77.7(3) no
I1 Ru1 C2 C1 169.0(3) no
P1 Ru1 C2 C1 -94.3(3) no
P2 Ru1 C2 C1 5.3(6) no
C3 Ru1 C2 C1 118.0(4) no
C3 Ru1 C4 C5 -116.5(4) no
C4 Ru1 C3 C2 118.3(4) no
I1 Ru1 C2 C3 51.0(3) no
P1 Ru1 C2 C3 147.8(3) no
P2 Ru1 C2 C3 -112.7(4) no
C1 Ru1 C2 C3 -118.0(4) no
C4 Ru1 C2 C3 -37.4(3) no
C1 Ru1 C3 C2 37.6(3) no
C1 Ru1 C4 C3 78.9(3) no
C5 Ru1 C3 C2 80.2(3) no
I1 Ru1 C5 C1 -137.7(3) no
I1 Ru1 C3 C2 -135.7(3) no
P1 Ru1 C3 C2 -41.8(3) no
P2 Ru1 C3 C2 140.7(3) no
C3 Ru1 C5 C4 37.9(3) no
C2 Ru1 C4 C5 -80.2(3) no
C2 Ru1 C4 C3 36.2(3) no
I1 Ru1 C3 C4 106.1(3) no
P1 Ru1 C3 C4 -160.0(2) no
P2 Ru1 C3 C4 22.4(4) no
C1 Ru1 C3 C4 -80.6(3) no
P2 Ru1 C4 C3 -167.0(3) no
P2 Ru1 C5 C1 129.9(3) no
C2 Ru1 C5 C1 -38.1(3) no
C5 Ru1 C4 C3 116.5(4) no
I1 Ru1 C4 C5 165.8(3) no
P1 Ru1 C4 C5 -65.5(6) no
P1 Ru1 C4 C3 50.9(6) no
C1 Ru1 C4 C5 -37.5(3) no
C1 Ru1 C5 C4 117.3(5) no
C2 Ru1 C5 C4 79.2(3) no
C3 Ru1 C5 C1 -79.3(4) no
C4 Ru1 C5 C1 -117.3(5) no
I1 Ru1 C5 C4 -20.5(4) no
P2 Ru1 C4 C5 76.6(3) no
P1 Ru1 C5 C1 37.9(4) no
P2 Ru1 C5 C4 -112.8(3) no
P1 Ru1 C5 C4 155.2(2) no
C18 P1 C12 C17 125.5(5) no
C12 P1 C6 C11 -93.5(4) no
C18 P1 C6 C11 159.3(4) no
Ru1 P1 C12 C17 -120.4(4) no
C6 P1 C18 C23 -85.6(4) no
C6 P1 C12 C17 10.7(5) no
C12 P1 C18 C23 167.3(3) no
C18 P1 C12 C13 -50.8(5) no
Ru1 P1 C18 C23 43.2(3) no
C6 P1 C12 C13 -165.6(4) no
C12 P1 C18 C19 -60.3(5) no
Ru1 P1 C6 C11 38.0(4) no
C18 P1 C6 C7 -20.3(5) no
C12 P1 C6 C7 86.9(4) no
Ru1 P1 C6 C7 -141.6(4) no
Ru1 P1 C12 C13 63.3(5) no
C6 P1 C18 C19 46.9(5) no
Ru1 P1 C18 C19 175.6(4) no
C31 P2 C25 C26 -157.6(4) no
C31 P2 C23 C18 173.2(3) no
Ru1 P2 C31 C32 -64.6(4) no
C25 P2 C23 C18 -80.8(3) no
C25 P2 C31 C36 -112.0(5) no
C23 P2 C31 C36 -4.5(5) no
C23 P2 C25 C30 -83.8(4) no
C23 P2 C25 C26 92.6(4) no
C25 P2 C31 C32 68.7(4) no
Ru1 P2 C25 C26 -24.8(4) no
Ru1 P2 C23 C22 166.6(4) no
C23 P2 C31 C32 176.2(4) no
C31 P2 C25 C30 26.0(4) no
Ru1 P2 C23 C18 45.8(3) no
Ru1 P2 C25 C30 158.8(3) no
C31 P2 C23 C22 -66.1(5) no
Ru1 P2 C31 C36 114.7(4) no
C25 P2 C23 C22 39.9(5) no
C2 C1 C5 C4 1.7(6) no
Ru1 C1 C5 C4 -62.6(4) no
C5 C1 C2 C3 -1.9(6) no
C2 C1 C5 Ru1 64.3(3) no
C5 C1 C2 Ru1 -63.8(3) no
Ru1 C1 C2 C3 61.9(4) no
C1 C2 C3 Ru1 -60.5(4) no
Ru1 C2 C3 C4 61.8(4) no
C1 C2 C3 C4 1.4(6) no
Ru1 C3 C4 C5 61.9(4) no
C2 C3 C4 Ru1 -62.2(4) no
C2 C3 C4 C5 -0.3(6) no
Ru1 C4 C5 C1 61.6(3) no
C3 C4 C5 C1 -0.9(6) no
C3 C4 C5 Ru1 -62.5(4) no
P1 C6 C11 C10 -178.3(4) no
P1 C6 C7 C8 177.9(4) no
C11 C6 C7 C8 -1.7(7) no
C7 C6 C11 C10 1.4(8) no
C6 C7 C8 C9 -0.2(8) no
C7 C8 C9 C10 2.5(9) no
C8 C9 C10 C11 -2.8(9) no
C9 C10 C11 C6 0.9(8) no
C13 C12 C17 C16 -0.9(8) no
P1 C12 C17 C16 -177.3(4) no
P1 C12 C13 C14 176.7(4) no
C17 C12 C13 C14 0.3(8) no
C12 C13 C14 C15 0.8(9) no
C13 C14 C15 C16 -1.2(9) no
C14 C15 C16 C17 0.5(9) no
C15 C16 C17 C12 0.6(9) no
C23 C18 C19 C24 24.4(5) no
C23 C18 C19 C20 -76.9(5) no
P1 C18 C19 C24 -110.8(5) no
P1 C18 C23 P2 -57.9(4) no
P1 C18 C23 C22 164.3(3) no
P1 C18 C19 C20 148.0(5) no
C19 C18 C23 P2 154.7(3) no
C19 C18 C23 C22 16.8(5) no
C24 C19 C20 C21 -42.2(8) no
C18 C19 C24 C22 -53.7(4) no
C20 C19 C24 C22 51.3(5) no
C18 C19 C20 C21 64.1(7) no
C19 C20 C21 C22 9.3(9) no
C20 C21 C22 C24 27.7(8) no
C20 C21 C22 C23 -73.5(8) no
C21 C22 C24 C19 -47.1(5) no
C24 C22 C23 C18 -52.4(5) no
C24 C22 C23 P2 -173.9(4) no
C21 C22 C23 P2 -70.9(6) no
C23 C22 C24 C19 62.8(4) no
C21 C22 C23 C18 50.7(6) no
P2 C25 C26 C27 -174.8(4) no
C26 C25 C30 C29 0.0(7) no
C30 C25 C26 C27 1.8(7) no
P2 C25 C30 C29 176.5(4) no
C25 C26 C27 C28 -1.9(7) no
C26 C27 C28 C29 0.4(7) no
C27 C28 C29 C30 1.4(7) no
C28 C29 C30 C25 -1.5(7) no
P2 C31 C32 C33 -179.4(4) no
C36 C31 C32 C33 1.3(7) no
P2 C31 C36 C35 179.5(4) no
C32 C31 C36 C35 -1.2(8) no
C31 C32 C33 C34 -0.8(8) no
C32 C33 C34 C35 0.2(9) no
C33 C34 C35 C36 -0.1(9) no
C34 C35 C36 C31 0.6(9) no
